data_7046314
loop_
_publ_author_name
'Niu, Haoyu'
'Mangan, Robert J.'
'Protchenko, Andrey V.'
'Phillips, Nicholas'
'Unkrig, Wiebke'
'Friedmann, Christian'
'Kolychev, Eugene L.'
'Tirfoin, R\'emi'
'Hicks, Jamie'
'Aldridge, Simon'

_publ_section_title
;
 Experimental and quantum chemical studies of anionic analogues of
 N-heterocyclic carbenes.
;
_journal_issue 22
_journal_name_full 'Dalton transactions (Cambridge, England : 2003)'
_journal_page_first 7445
_journal_page_last 7455
_journal_paper_doi 10.1039/c8dt01661e
_journal_volume 47
_journal_year 2018
_chemical_formula_moiety 'C45 H68 Au1 B1 Cl1 K1 N2 O6'
_chemical_formula_sum 'C45 H68 Au B Cl K N2 O6'
_chemical_formula_weight 1015.37
_space_group_IT_number 14
_space_group_name_Hall '-P 2ybc'
_space_group_name_H-M_alt 'P 1 21/c 1'
_symmetry_cell_setting monoclinic
_symmetry_space_group_name_Hall '-P 2ybc'
_symmetry_space_group_name_H-M 'P 1 21/c 1'
_atom_sites_solution_hydrogens difmap
_atom_sites_solution_primary other
_audit_creation_date 2017-06-20
_audit_creation_method CRYSTALS_ver_14.43
_audit_update_record
;
2018-04-19 deposited with the CCDC.
2018-05-11 downloaded from the CCDC.
;
_cell_angle_alpha 90
_cell_angle_beta 110.6392(8)
_cell_angle_gamma 90
_cell_formula_units_Z 4
_cell_length_a 20.19300(10)
_cell_length_b 12.22680(10)
_cell_length_c 20.70970(10)
_cell_measurement_reflns_used 31280
_cell_measurement_temperature 150
_cell_measurement_theta_max 76
_cell_measurement_theta_min 4
_cell_volume 4784.97(6)
_computing_cell_refinement 'CrysAlis, (Oxford Diffraction, 2002)'
_computing_data_collection 'SuperNova, (Oxford Diffraction, 2010)'
_computing_data_reduction 'CrysAlis, (Oxford Diffraction, 2002)'
_computing_molecular_graphics 'CAMERON (Watkin et al., 1996)'
_computing_publication_material 'CRYSTALS (Betteridge et al., 2003)'
_computing_structure_refinement 'CRYSTALS (Betteridge et al., 2003)'
_computing_structure_solution 'Superflip (Palatinus & Chapuis, 2007)'
_diffrn_ambient_temperature 150
_diffrn_measured_fraction_theta_full 0.998
_diffrn_measured_fraction_theta_max 0.995
_diffrn_measurement_device Area
_diffrn_measurement_device_type 'Oxford Diffraction SuperNova'
_diffrn_measurement_method \w
_diffrn_radiation_monochromator graphite
_diffrn_radiation_type 'Cu K\a'
_diffrn_radiation_wavelength 1.54180
_diffrn_reflns_av_R_equivalents 0.034
_diffrn_reflns_limit_h_max 24
_diffrn_reflns_limit_h_min -25
_diffrn_reflns_limit_k_max 15
_diffrn_reflns_limit_k_min -15
_diffrn_reflns_limit_l_max 21
_diffrn_reflns_limit_l_min -25
_diffrn_reflns_number 52360
_diffrn_reflns_theta_full 74.581
_diffrn_reflns_theta_max 76.103
_diffrn_reflns_theta_min 2.338
_diffrn_standards_number 0
_exptl_absorpt_coefficient_mu 7.427
_exptl_absorpt_correction_T_max 0.51
_exptl_absorpt_correction_T_min 0.32
_exptl_absorpt_correction_type multi-scan
_exptl_absorpt_process_details 'CrysAlis, (Oxford Diffraction, 2002)'
_exptl_crystal_colour colourless
_exptl_crystal_density_diffrn 1.409
_exptl_crystal_density_method 'not measured'
_exptl_crystal_description block
_exptl_crystal_F_000 2080
_exptl_crystal_size_max 0.200
_exptl_crystal_size_mid 0.110
_exptl_crystal_size_min 0.090
_refine_diff_density_max 0.74
_refine_diff_density_min -0.78
_refine_ls_extinction_method None
_refine_ls_goodness_of_fit_ref 0.9989
_refine_ls_hydrogen_treatment constr
_refine_ls_matrix_type full
_refine_ls_number_parameters 533
_refine_ls_number_reflns 9922
_refine_ls_number_restraints 68
_refine_ls_R_factor_all 0.0290
_refine_ls_R_factor_gt 0.0279
_refine_ls_shift/su_max 0.0032604
_refine_ls_shift/su_mean 0.0000577
_refine_ls_structure_factor_coef Fsqd
_refine_ls_weighting_details
;
 Method= Modified Sheldrick 
 w=1/[\s^2^(F^2^) + ( 0.06P)^2^ + 2.87P] 
 ,where P=(max(Fo^2^,0) + 2Fc^2^)/3 
;
_refine_ls_weighting_scheme calc
_refine_ls_wR_factor_all 0.0749
_refine_ls_wR_factor_gt 0.0736
_refine_ls_wR_factor_ref 0.0749
_reflns_limit_h_max 23
_reflns_limit_h_min -25
_reflns_limit_k_max 15
_reflns_limit_k_min 0
_reflns_limit_l_max 25
_reflns_limit_l_min 0
_reflns_number_gt 9442
_reflns_number_total 9962
_reflns_threshold_expression I>2.0\s(I)
_oxford_diffrn_Wilson_B_factor 0.00
_oxford_diffrn_Wilson_scale 0.00
_oxford_refine_ls_r_factor_ref 0.0290
_oxford_refine_ls_scale 1.933(7)
_oxford_reflns_number_all 9922
_oxford_reflns_threshold_expression_ref I>-3.0\s(I)
_oxford_structure_analysis_title 235apek17
_cod_data_source_file c8dt01661e2.cif
_cod_data_source_block global
_cod_depositor_comments
;
The following automatic conversions were performed:

'_atom_sites_solution_primary' value 'Other' changed to 'other'
according to
/home/data/users/saulius/crontab/automatic-downloads/rss-feeds/RSC/lib/dictionaries/cif_core.dic
dictionary named 'cif_core.dic' version 2.4.2 from 2011-04-26.

Automatic conversion script
Id: cif_fix_values 4973 2017-02-22 13:04:09Z antanas 

 Adding full bibliography for 7046314--7046326.cif.
;
_cod_original_sg_symbol_H-M 'P 21/c '
_cod_original_formula_sum 'C45 H68 Au1 B1 Cl1 K1 N2 O6'
_cod_database_code 7046314

loop_
_symmetry_equiv_pos_as_xyz
x,y,z
-x,-y,-z
x,-y+1/2,z+1/2
-x,y+1/2,-z+1/2

loop_
_atom_site_label
_atom_site_type_symbol
_atom_site_fract_x
_atom_site_fract_y
_atom_site_fract_z
_atom_site_U_iso_or_equiv
_atom_site_occupancy
_atom_site_adp_type
_atom_site_refinement_flags_posn
_atom_site_refinement_flags_occupancy
_atom_site_disorder_assembly
_atom_site_disorder_group
Au1 Au 0.732779(4) 0.978701(7) 0.723659(4) 0.0204 1.0000 Uani . . . .
Cl2 Cl 0.60673(3) 0.96120(5) 0.69278(3) 0.0278 1.0000 Uani . . . .
B3 B 0.83885(14) 0.9964(2) 0.75034(14) 0.0218 1.0000 Uani . . . .
N4 N 0.89089(10) 0.92437(16) 0.73974(11) 0.0250 1.0000 Uani . . . .
C5 C 0.88157(12) 0.81975(19) 0.70683(13) 0.0249 1.0000 Uani . . . .
C6 C 0.88801(12) 0.72441(19) 0.74632(12) 0.0246 1.0000 Uani . . . .
C7 C 0.87652(12) 0.62374(19) 0.71238(14) 0.0277 1.0000 Uani . . . .
C8 C 0.86031(13) 0.6174(2) 0.64186(14) 0.0296 1.0000 Uani . . . .
C9 C 0.85692(14) 0.7115(2) 0.60404(14) 0.0322 1.0000 Uani . . . .
C10 C 0.86786(14) 0.8139(2) 0.63535(14) 0.0302 1.0000 Uani . . . .
C11 C 0.86768(18) 0.9154(2) 0.59316(16) 0.0399 1.0000 Uani . . . .
C12 C 0.92453(18) 0.9103(3) 0.56077(19) 0.0479 1.0000 Uani . . . .
C13 C 0.7954(2) 0.9330(4) 0.5369(3) 0.0825 1.0000 Uani . . . .
C14 C 0.90757(14) 0.7304(2) 0.82439(13) 0.0305 1.0000 Uani . . . .
C15 C 0.95689(15) 0.6376(2) 0.86193(15) 0.0368 1.0000 Uani . . . .
C16 C 0.84154(18) 0.7322(3) 0.84368(16) 0.0449 1.0000 Uani . . . .
C17 C 0.95790(14) 0.97311(19) 0.76555(16) 0.0298 1.0000 Uani . . . .
C18 C 0.95250(12) 1.0713(2) 0.79237(14) 0.0288 1.0000 Uani . . . .
N19 N 0.88152(10) 1.08969(15) 0.78447(10) 0.0233 1.0000 Uani . . . .
C20 C 0.86173(12) 1.18887(18) 0.80889(13) 0.0241 1.0000 Uani . . . .
C21 C 0.88046(13) 1.2058(2) 0.88019(13) 0.0278 1.0000 Uani . . . .
C22 C 0.91235(14) 1.1147(2) 0.93168(13) 0.0360 1.0000 Uani D . . .
C23 C 0.8526(3) 1.0501(8) 0.9428(5) 0.0598 0.539(15) Uani D P 1 2
C24 C 0.8654(5) 1.0883(8) 0.9737(5) 0.0536 0.461(15) Uani D P 1 1
C25 C 0.9661(5) 1.1527(6) 1.0003(3) 0.0491 0.539(15) Uani D P 1 2
C26 C 0.9870(4) 1.1467(7) 0.9790(5) 0.0489 0.461(15) Uani D P 1 1
C27 C 0.86580(15) 1.3072(2) 0.90330(14) 0.0338 1.0000 Uani . . . .
C28 C 0.83230(15) 1.3886(2) 0.85727(16) 0.0367 1.0000 Uani . . . .
C29 C 0.81190(14) 1.3697(2) 0.78687(15) 0.0329 1.0000 Uani . . . .
C30 C 0.82599(12) 1.27024(19) 0.76118(13) 0.0268 1.0000 Uani . . . .
C31 C 0.80556(15) 1.2513(2) 0.68429(14) 0.0333 1.0000 Uani . . . .
C32 C 0.74144(19) 1.3185(3) 0.64101(18) 0.0523 1.0000 Uani . . . .
C33 C 0.8681(2) 1.2753(4) 0.66108(19) 0.0548 1.0000 Uani . . . .
K34 K 0.50767(2) 0.76830(4) 0.63969(2) 0.0229 1.0000 Uani . . . .
O35 O 0.37197(10) 0.78856(16) 0.64993(10) 0.0333 1.0000 Uani . . . .
C36 C 0.36055(17) 0.7210(2) 0.70114(16) 0.0400 1.0000 Uani . . . .
C37 C 0.42528(18) 0.7245(2) 0.76528(15) 0.0405 1.0000 Uani . . . .
O38 O 0.48111(11) 0.67433(17) 0.74946(9) 0.0363 1.0000 Uani . . . .
C39 C 0.53987(18) 0.6471(3) 0.80924(13) 0.0412 1.0000 Uani . . . .
C40 C 0.59121(18) 0.5827(3) 0.78761(14) 0.0421 1.0000 Uani . . . .
O41 O 0.61190(10) 0.64620(16) 0.74071(10) 0.0347 1.0000 Uani . . . .
C42 C 0.66284(15) 0.5938(2) 0.71865(16) 0.0392 1.0000 Uani . . . .
C43 C 0.68510(13) 0.6714(2) 0.67451(15) 0.0362 1.0000 Uani . . . .
O44 O 0.62613(9) 0.69100(15) 0.61274(9) 0.0302 1.0000 Uani . . . .
C45 C 0.64442(14) 0.7672(2) 0.56964(14) 0.0328 1.0000 Uani . . . .
C46 C 0.58244(16) 0.7800(2) 0.50369(13) 0.0348 1.0000 Uani . . . .
O47 O 0.52558(10) 0.82938(16) 0.51788(9) 0.0310 1.0000 Uani . . . .
C48 C 0.46473(17) 0.8426(3) 0.45749(13) 0.0400 1.0000 Uani . . . .
C49 C 0.40672(17) 0.8933(3) 0.47623(14) 0.0412 1.0000 Uani . . . .
O50 O 0.39012(10) 0.82159(16) 0.52207(9) 0.0326 1.0000 Uani . . . .
C51 C 0.32925(15) 0.8552(3) 0.53539(15) 0.0407 1.0000 Uani . . . .
C52 C 0.31651(15) 0.7765(3) 0.58556(16) 0.0419 1.0000 Uani . . . .
C53 C 0.67127(18) 0.5338(3) 0.48206(18) 0.0449 1.0000 Uani . . . .
C54 C 0.65368(16) 0.5720(2) 0.41461(16) 0.0386 1.0000 Uani . . . .
C55 C 0.58645(17) 0.5498(3) 0.36839(14) 0.0378 1.0000 Uani . . . .
C56 C 0.53776(18) 0.4942(3) 0.38935(17) 0.0402 1.0000 Uani . . . .
C57 C 0.55544(19) 0.4583(2) 0.45607(17) 0.0406 1.0000 Uani . . . .
C58 C 0.6226(2) 0.4781(2) 0.50257(17) 0.0456 1.0000 Uani . . . .
C59 C 0.7052(2) 0.6354(4) 0.3915(2) 0.0640 1.0000 Uani . . . .
H71 H 0.8803 0.5584 0.7379 0.0330 1.0000 Uiso R . . .
H81 H 0.8530 0.5492 0.6203 0.0350 1.0000 Uiso R . . .
H91 H 0.8475 0.7065 0.5559 0.0391 1.0000 Uiso R . . .
H111 H 0.8765 0.9789 0.6240 0.0486 1.0000 Uiso R . . .
H121 H 0.9264 0.9772 0.5379 0.0720 1.0000 Uiso R . . .
H123 H 0.9698 0.8975 0.5955 0.0719 1.0000 Uiso R . . .
H122 H 0.9135 0.8513 0.5273 0.0719 1.0000 Uiso R . . .
H132 H 0.7981 0.9964 0.5104 0.1247 1.0000 Uiso R . . .
H131 H 0.7609 0.9460 0.5584 0.1250 1.0000 Uiso R . . .
H133 H 0.7835 0.8682 0.5081 0.1252 1.0000 Uiso R . . .
H141 H 0.9320 0.7986 0.8416 0.0372 1.0000 Uiso R . . .
H152 H 0.9720 0.6509 0.9106 0.0552 1.0000 Uiso R . . .
H153 H 0.9977 0.6362 0.8485 0.0560 1.0000 Uiso R . . .
H151 H 0.9325 0.5677 0.8521 0.0557 1.0000 Uiso R . . .
H163 H 0.8563 0.7450 0.8927 0.0681 1.0000 Uiso R . . .
H161 H 0.8119 0.7913 0.8206 0.0678 1.0000 Uiso R . . .
H162 H 0.8158 0.6632 0.8315 0.0682 1.0000 Uiso R . . .
H171 H 0.9999 0.9413 0.7638 0.0350 1.0000 Uiso R . . .
H181 H 0.9893 1.1204 0.8136 0.0346 1.0000 Uiso R . . .
H233 H 0.8710 0.9853 0.9693 0.0860 0.539(15) Uiso R P 1 2
H231 H 0.8296 1.0936 0.9676 0.0859 0.539(15) Uiso R P 1 2
H232 H 0.8184 1.0294 0.8994 0.0859 0.539(15) Uiso R P 1 2
H241 H 0.8809 1.0215 0.9989 0.0770 0.461(15) Uiso R P 1 1
H243 H 0.8690 1.1465 1.0061 0.0769 0.461(15) Uiso R P 1 1
H242 H 0.8167 1.0801 0.9438 0.0769 0.461(15) Uiso R P 1 1
H252 H 0.9863 1.0900 1.0285 0.0730 0.539(15) Uiso R P 1 2
H251 H 1.0026 1.1951 0.9919 0.0731 0.539(15) Uiso R P 1 2
H253 H 0.9418 1.1970 1.0230 0.0729 0.539(15) Uiso R P 1 2
H263 H 1.0074 1.0885 1.0113 0.0729 0.461(15) Uiso R P 1 1
H261 H 0.9841 1.2128 1.0032 0.0730 0.461(15) Uiso R P 1 1
H262 H 1.0160 1.1593 0.9516 0.0731 0.461(15) Uiso R P 1 1
H271 H 0.8799 1.3203 0.9514 0.0411 1.0000 Uiso R . . .
H281 H 0.8229 1.4552 0.8735 0.0429 1.0000 Uiso R . . .
H291 H 0.7887 1.4248 0.7560 0.0393 1.0000 Uiso R . . .
H311 H 0.7947 1.1740 0.6751 0.0391 1.0000 Uiso R . . .
H321 H 0.7298 1.2974 0.5931 0.0803 1.0000 Uiso R . . .
H322 H 0.7528 1.3958 0.6464 0.0808 1.0000 Uiso R . . .
H323 H 0.7030 1.2996 0.6560 0.0810 1.0000 Uiso R . . .
H332 H 0.8558 1.2531 0.6138 0.0821 1.0000 Uiso R . . .
H333 H 0.8777 1.3527 0.6652 0.0821 1.0000 Uiso R . . .
H331 H 0.9095 1.2351 0.6890 0.0820 1.0000 Uiso R . . .
H362 H 0.3194 0.7471 0.7112 0.0476 1.0000 Uiso R . . .
H361 H 0.3511 0.6460 0.6845 0.0467 1.0000 Uiso R . . .
H372 H 0.4373 0.7996 0.7797 0.0479 1.0000 Uiso R . . .
H371 H 0.4170 0.6842 0.8020 0.0477 1.0000 Uiso R . . .
H391 H 0.5615 0.7134 0.8337 0.0485 1.0000 Uiso R . . .
H392 H 0.5247 0.6017 0.8402 0.0492 1.0000 Uiso R . . .
H401 H 0.6327 0.5652 0.8281 0.0514 1.0000 Uiso R . . .
H402 H 0.5695 0.5137 0.7659 0.0508 1.0000 Uiso R . . .
H421 H 0.7036 0.5732 0.7584 0.0472 1.0000 Uiso R . . .
H422 H 0.6423 0.5288 0.6927 0.0470 1.0000 Uiso R . . .
H431 H 0.7008 0.7380 0.7000 0.0436 1.0000 Uiso R . . .
H432 H 0.7238 0.6389 0.6634 0.0444 1.0000 Uiso R . . .
H451 H 0.6560 0.8373 0.5924 0.0380 1.0000 Uiso R . . .
H452 H 0.6848 0.7395 0.5595 0.0383 1.0000 Uiso R . . .
H462 H 0.5972 0.8261 0.4728 0.0419 1.0000 Uiso R . . .
H461 H 0.5675 0.7088 0.4830 0.0420 1.0000 Uiso R . . .
H482 H 0.4757 0.8895 0.4246 0.0472 1.0000 Uiso R . . .
H481 H 0.4502 0.7697 0.4365 0.0474 1.0000 Uiso R . . .
H492 H 0.4234 0.9622 0.4985 0.0487 1.0000 Uiso R . . .
H491 H 0.3653 0.9071 0.4344 0.0495 1.0000 Uiso R . . .
H512 H 0.3367 0.9297 0.5546 0.0478 1.0000 Uiso R . . .
H511 H 0.2888 0.8549 0.4934 0.0482 1.0000 Uiso R . . .
H521 H 0.2713 0.7932 0.5912 0.0511 1.0000 Uiso R . . .
H522 H 0.3145 0.7019 0.5678 0.0507 1.0000 Uiso R . . .
H531 H 0.7163 0.5455 0.5139 0.0538 1.0000 Uiso R . . .
H551 H 0.5735 0.5721 0.3224 0.0452 1.0000 Uiso R . . .
H561 H 0.4921 0.4796 0.3575 0.0472 1.0000 Uiso R . . .
H571 H 0.5217 0.4212 0.4701 0.0483 1.0000 Uiso R . . .
H581 H 0.6342 0.4543 0.5477 0.0560 1.0000 Uiso R . . .
H592 H 0.6826 0.6821 0.3527 0.0956 1.0000 Uiso R . . .
H591 H 0.7356 0.6781 0.4290 0.0953 1.0000 Uiso R . . .
H593 H 0.7352 0.5864 0.3788 0.0952 1.0000 Uiso R . . .
H221 H 0.9359 1.0663 0.9111 0.0442 0.5333 Uiso R . . .
H222 H 0.9158 1.0511 0.9067 0.0442 0.4667 Uiso R . . .

loop_
_atom_site_aniso_label
_atom_site_aniso_U_11
_atom_site_aniso_U_22
_atom_site_aniso_U_33
_atom_site_aniso_U_23
_atom_site_aniso_U_13
_atom_site_aniso_U_12
Au1 0.01792(7) 0.01701(7) 0.02586(7) -0.00235(3) 0.00707(4) -0.00012(3)
Cl2 0.0192(2) 0.0297(2) 0.0330(3) -0.0066(2) 0.0074(2) -0.0020(2)
B3 0.0172(12) 0.0193(10) 0.0286(12) -0.0005(10) 0.0078(10) -0.0028(10)
N4 0.0209(9) 0.0184(9) 0.0369(10) -0.0005(8) 0.0115(8) 0.0006(7)
C5 0.0206(10) 0.0191(10) 0.0365(12) -0.0012(9) 0.0119(9) 0.0032(8)
C6 0.0185(10) 0.0217(10) 0.0324(11) -0.0012(9) 0.0076(8) 0.0015(8)
C7 0.0219(10) 0.0190(10) 0.0419(13) -0.0001(9) 0.0109(10) 0.0007(8)
C8 0.0232(11) 0.0219(11) 0.0425(13) -0.0054(10) 0.0099(10) 0.0023(9)
C9 0.0325(13) 0.0305(12) 0.0340(12) -0.0034(10) 0.0125(10) 0.0046(10)
C10 0.0318(12) 0.0240(11) 0.0368(12) 0.0027(10) 0.0145(10) 0.0056(10)
C11 0.0576(18) 0.0259(12) 0.0420(14) 0.0046(11) 0.0249(13) 0.0072(12)
C12 0.0482(17) 0.0425(16) 0.0573(18) 0.0044(14) 0.0242(15) -0.0060(14)
C13 0.048(2) 0.084(3) 0.116(4) 0.071(3) 0.030(2) 0.025(2)
C14 0.0324(12) 0.0234(11) 0.0333(12) 0.0003(9) 0.0086(10) 0.0015(9)
C15 0.0316(13) 0.0343(13) 0.0401(14) 0.0050(11) 0.0072(11) 0.0035(11)
C16 0.0461(17) 0.0536(18) 0.0414(15) 0.0135(14) 0.0233(13) 0.0182(14)
C17 0.0214(12) 0.0230(12) 0.0454(15) 0.0013(9) 0.0122(11) 0.0016(8)
C18 0.0191(10) 0.0241(11) 0.0415(13) -0.0007(10) 0.0085(9) 0.0000(9)
N19 0.0188(9) 0.0168(8) 0.0328(10) -0.0017(7) 0.0073(7) -0.0014(7)
C20 0.0187(10) 0.0174(10) 0.0371(12) -0.0016(9) 0.0109(9) -0.0016(8)
C21 0.0234(11) 0.0236(11) 0.0349(12) -0.0038(9) 0.0086(9) -0.0040(9)
C22 0.0389(14) 0.0308(12) 0.0340(12) 0.0001(10) 0.0077(11) -0.0016(11)
C23 0.051(3) 0.054(4) 0.061(4) 0.024(4) 0.003(3) -0.014(3)
C24 0.065(4) 0.048(4) 0.053(4) 0.010(3) 0.028(3) 0.003(3)
C25 0.047(3) 0.049(3) 0.039(3) -0.004(3) 0.000(3) 0.001(3)
C26 0.048(4) 0.037(3) 0.046(4) -0.005(3) -0.002(3) -0.001(3)
C27 0.0351(13) 0.0277(12) 0.0396(13) -0.0094(10) 0.0146(11) -0.0066(10)
C28 0.0390(14) 0.0204(11) 0.0574(16) -0.0086(11) 0.0253(13) -0.0020(10)
C29 0.0300(12) 0.0188(11) 0.0521(15) 0.0044(10) 0.0174(11) 0.0028(9)
C30 0.0222(10) 0.0191(10) 0.0394(13) 0.0011(9) 0.0111(9) -0.0018(8)
C31 0.0395(14) 0.0220(11) 0.0365(13) 0.0033(10) 0.0110(11) 0.0001(10)
C32 0.0481(18) 0.0476(18) 0.0495(17) 0.0084(14) 0.0024(14) 0.0062(15)
C33 0.057(2) 0.064(2) 0.0507(18) 0.0121(17) 0.0275(16) 0.0065(17)
K34 0.0233(2) 0.0241(2) 0.0215(2) 0.00241(16) 0.00821(17) 0.00007(17)
O35 0.0336(9) 0.0338(9) 0.0369(9) -0.0005(8) 0.0180(8) -0.0030(8)
C36 0.0462(16) 0.0342(14) 0.0543(16) 0.0009(12) 0.0359(14) -0.0014(12)
C37 0.0639(19) 0.0333(13) 0.0379(14) 0.0017(11) 0.0349(14) 0.0013(13)
O38 0.0463(11) 0.0403(10) 0.0263(8) 0.0013(7) 0.0178(8) -0.0023(9)
C39 0.0578(18) 0.0429(15) 0.0220(11) 0.0027(11) 0.0131(11) -0.0076(13)
C40 0.0547(17) 0.0354(14) 0.0284(12) 0.0110(11) 0.0049(12) 0.0007(13)
O41 0.0364(10) 0.0309(9) 0.0340(9) 0.0090(7) 0.0089(8) 0.0063(8)
C42 0.0326(13) 0.0300(13) 0.0478(15) 0.0037(11) 0.0052(11) 0.0112(11)
C43 0.0218(11) 0.0356(14) 0.0479(15) -0.0039(12) 0.0081(11) 0.0039(10)
O44 0.0260(8) 0.0329(9) 0.0336(9) -0.0027(7) 0.0130(7) -0.0011(7)
C45 0.0340(13) 0.0332(13) 0.0391(13) -0.0098(11) 0.0228(11) -0.0060(10)
C46 0.0459(15) 0.0359(13) 0.0295(12) -0.0049(10) 0.0220(11) -0.0054(12)
O47 0.0385(10) 0.0346(9) 0.0219(7) -0.0003(7) 0.0131(7) 0.0003(8)
C48 0.0496(16) 0.0494(17) 0.0204(11) 0.0067(11) 0.0115(11) -0.0022(13)
C49 0.0483(16) 0.0386(14) 0.0307(12) 0.0124(11) 0.0068(12) 0.0078(13)
O50 0.0313(9) 0.0338(9) 0.0309(8) 0.0068(7) 0.0087(7) 0.0098(7)
C51 0.0289(13) 0.0484(16) 0.0376(13) -0.0035(12) 0.0028(11) 0.0147(12)
C52 0.0271(13) 0.0531(18) 0.0480(16) -0.0104(14) 0.0161(12) 0.0001(12)
C53 0.0382(16) 0.0426(16) 0.0419(16) -0.0106(12) -0.0007(13) 0.0118(12)
C54 0.0407(15) 0.0329(13) 0.0445(15) -0.0110(12) 0.0180(12) 0.0002(11)
C55 0.0510(17) 0.0336(13) 0.0284(12) -0.0062(11) 0.0134(12) -0.0022(13)
C56 0.0418(17) 0.0341(13) 0.0399(15) -0.0099(12) 0.0085(13) -0.0054(12)
C57 0.0574(19) 0.0263(11) 0.0454(16) -0.0042(12) 0.0270(14) -0.0016(13)
C58 0.067(2) 0.0349(17) 0.0336(15) 0.0028(11) 0.0159(15) 0.0147(13)
C59 0.058(2) 0.058(2) 0.087(3) -0.015(2) 0.040(2) -0.0168(18)

loop_
_atom_type_symbol
_atom_type_scat_dispersion_real
_atom_type_scat_dispersion_imag
_atom_type_scat_Cromer_Mann_a1
_atom_type_scat_Cromer_Mann_b1
_atom_type_scat_Cromer_Mann_a2
_atom_type_scat_Cromer_Mann_b2
_atom_type_scat_Cromer_Mann_a3
_atom_type_scat_Cromer_Mann_b3
_atom_type_scat_Cromer_Mann_a4
_atom_type_scat_Cromer_Mann_b4
_atom_type_scat_Cromer_Mann_c
_atom_type_scat_source
C 0.0181 0.0091 2.3100 20.8439 1.0200 10.2075 1.5886 0.5687 0.8650 51.6512 0.2156 'International Tables Vol C 4.2.6.8 and 6.1.1.4'
H 0.0000 0.0000 0.4930 10.5109 0.3229 26.1257 0.1402 3.1424 0.0408 57.7998 0.0030 'International Tables Vol C 4.2.6.8 and 6.1.1.4'
N 0.0311 0.0180 12.2126 0.0057 3.1322 9.8933 2.0125 28.9975 1.1663 0.5826 -11.5290 'International Tables Vol C 4.2.6.8 and 6.1.1.4'
O 0.0492 0.0322 3.0485 13.2771 2.2868 5.7011 1.5463 0.3239 0.8670 32.9089 0.2508 'International Tables Vol C 4.2.6.8 and 6.1.1.4'
Au -4.4197 7.2980 16.8819 0.4611 18.5913 8.6216 25.5582 1.4826 5.8600 36.3956 12.0658 'International Tables Vol C 4.2.6.8 and 6.1.1.4'
B 0.0090 0.0039 2.0545 23.2185 1.3326 1.0210 1.0979 60.3498 0.7068 0.1403 -0.1932 'International Tables Vol C 4.2.6.8 and 6.1.1.4'
K 0.3868 1.0657 8.2186 12.7949 7.4398 0.7748 1.0519 213.1870 0.8659 41.6841 1.4228 'International Tables Vol C 4.2.6.8 and 6.1.1.4'
Cl 0.3639 0.7018 11.4604 0.0104 7.1964 1.1662 6.2556 18.5194 1.6455 47.7784 -9.5574 'International Tables Vol C 4.2.6.8 and 6.1.1.4'

loop_
_geom_angle_atom_site_label_1
_geom_angle_atom_site_label_2
_geom_angle_atom_site_label_3
_geom_angle
_geom_angle_publ_flag
Cl2 Au1 B3 178.88(8) yes
Au1 B3 N4 130.40(19) yes
Au1 B3 N19 127.24(19) yes
N4 B3 N19 102.35(19) yes
B3 N4 C5 129.5(2) yes
B3 N4 C17 109.8(2) yes
C5 N4 C17 120.6(2) yes
N4 C5 C6 119.7(2) yes
N4 C5 C10 119.3(2) yes
C6 C5 C10 120.9(2) yes
C5 C6 C7 118.3(2) yes
C5 C6 C14 121.0(2) yes
C7 C6 C14 120.7(2) yes
C6 C7 C8 121.1(2) yes
C6 C7 H71 119.8 no
C8 C7 H71 119.0 no
C7 C8 C9 120.0(2) yes
C7 C8 H81 119.7 no
C9 C8 H81 120.3 no
C8 C9 C10 121.2(2) yes
C8 C9 H91 119.7 no
C10 C9 H91 119.1 no
C5 C10 C9 118.4(2) yes
C5 C10 C11 121.6(2) yes
C9 C10 C11 120.0(2) yes
C10 C11 C12 111.8(2) yes
C10 C11 C13 111.2(3) yes
C12 C11 C13 109.6(3) yes
C10 C11 H111 108.0 no
C12 C11 H111 109.1 no
C13 C11 H111 106.9 no
C11 C12 H121 110.6 no
C11 C12 H123 110.2 no
H121 C12 H123 108.6 no
C11 C12 H122 109.1 no
H121 C12 H122 108.8 no
H123 C12 H122 109.5 no
C11 C13 H132 108.4 no
C11 C13 H131 108.8 no
H132 C13 H131 109.1 no
C11 C13 H133 108.5 no
H132 C13 H133 111.0 no
H131 C13 H133 111.0 no
C6 C14 C15 112.5(2) yes
C6 C14 C16 110.8(2) yes
C15 C14 C16 110.6(2) yes
C6 C14 H141 109.7 no
C15 C14 H141 107.2 no
C16 C14 H141 105.8 no
C14 C15 H152 108.5 no
C14 C15 H153 109.7 no
H152 C15 H153 108.8 no
C14 C15 H151 110.8 no
H152 C15 H151 108.7 no
H153 C15 H151 110.3 no
C14 C16 H163 107.7 no
C14 C16 H161 109.4 no
H163 C16 H161 108.1 no
C14 C16 H162 110.8 no
H163 C16 H162 110.7 no
H161 C16 H162 110.1 no
N4 C17 C18 109.3(2) yes
N4 C17 H171 124.7 no
C18 C17 H171 126.0 no
C17 C18 N19 108.9(2) yes
C17 C18 H181 126.9 no
N19 C18 H181 124.2 no
C18 N19 B3 109.7(2) yes
C18 N19 C20 119.88(19) yes
B3 N19 C20 130.4(2) yes
N19 C20 C21 119.6(2) yes
N19 C20 C30 119.4(2) yes
C21 C20 C30 121.0(2) yes
C20 C21 C22 121.3(2) yes
C20 C21 C27 118.7(2) yes
C22 C21 C27 119.9(2) yes
C21 C22 C24 111.1(4) yes
C21 C22 C26 109.9(4) yes
C24 C22 C26 110.94(7) yes
C21 C22 H221 107.3 no
C24 C22 H221 129.3 no
C26 C22 H221 84.9 no
C21 C22 H222 108.2 no
C24 C22 H222 108.4 no
C26 C22 H222 108.2 no
H221 C22 H222 26.0 no
C21 C22 C23 108.9(3) yes
C21 C22 C25 114.7(3) yes
C23 C22 C25 110.89(7) yes
C21 C22 H221 107.3 no
C23 C22 H221 107.1 no
C25 C22 H221 107.7 no
C21 C22 H222 108.2 no
C23 C22 H222 82.6 no
C25 C22 H222 126.3 no
H221 C22 H222 26.0 no
C22 C23 H233 110.2 no
C22 C23 H231 110.4 no
H233 C23 H231 108.4 no
C22 C23 H232 110.0 no
H233 C23 H232 108.9 no
H231 C23 H232 108.9 no
C22 C24 H241 109.9 no
C22 C24 H243 109.3 no
H241 C24 H243 108.6 no
C22 C24 H242 110.6 no
H241 C24 H242 108.9 no
H243 C24 H242 109.4 no
C22 C25 H252 109.4 no
C22 C25 H251 109.4 no
H252 C25 H251 110.3 no
C22 C25 H253 108.1 no
H252 C25 H253 109.6 no
H251 C25 H253 110.0 no
C22 C26 H263 109.8 no
C22 C26 H261 108.7 no
H263 C26 H261 110.3 no
C22 C26 H262 109.3 no
H263 C26 H262 109.1 no
H261 C26 H262 109.6 no
C21 C27 C28 121.0(3) yes
C21 C27 H271 119.2 no
C28 C27 H271 119.8 no
C27 C28 C29 119.9(2) yes
C27 C28 H281 119.8 no
C29 C28 H281 120.3 no
C28 C29 C30 121.3(2) yes
C28 C29 H291 119.4 no
C30 C29 H291 119.2 no
C20 C30 C29 118.1(2) yes
C20 C30 C31 120.8(2) yes
C29 C30 C31 121.1(2) yes
C30 C31 C32 113.3(2) yes
C30 C31 C33 110.6(2) yes
C32 C31 C33 109.6(3) yes
C30 C31 H311 108.2 no
C32 C31 H311 108.7 no
C33 C31 H311 106.2 no
C31 C32 H321 107.9 no
C31 C32 H322 109.9 no
H321 C32 H322 109.8 no
C31 C32 H323 107.2 no
H321 C32 H323 109.6 no
H322 C32 H323 112.4 no
C31 C33 H332 108.7 no
C31 C33 H333 108.8 no
H332 C33 H333 109.8 no
C31 C33 H331 110.5 no
H332 C33 H331 109.0 no
H333 C33 H331 110.0 no
C36 O35 C52 111.0(2) yes
O35 C36 C37 108.9(2) yes
O35 C36 H362 109.9 no
C37 C36 H362 110.0 no
O35 C36 H361 110.2 no
C37 C36 H361 110.0 no
H362 C36 H361 107.8 no
C36 C37 O38 107.4(2) yes
C36 C37 H372 110.2 no
O38 C37 H372 110.3 no
C36 C37 H371 110.0 no
O38 C37 H371 109.5 no
H372 C37 H371 109.5 no
C37 O38 C39 112.8(2) yes
O38 C39 C40 108.5(2) yes
O38 C39 H391 109.9 no
C40 C39 H391 111.4 no
O38 C39 H392 110.3 no
C40 C39 H392 108.1 no
H391 C39 H392 108.6 no
C39 C40 O41 108.7(2) yes
C39 C40 H401 109.6 no
O41 C40 H401 109.7 no
C39 C40 H402 110.2 no
O41 C40 H402 110.4 no
H401 C40 H402 108.3 no
C40 O41 C42 113.3(2) yes
O41 C42 C43 108.6(2) yes
O41 C42 H421 109.9 no
C43 C42 H421 109.6 no
O41 C42 H422 109.4 no
C43 C42 H422 110.2 no
H421 C42 H422 109.2 no
C42 C43 O44 108.6(2) yes
C42 C43 H431 108.4 no
O44 C43 H431 111.0 no
C42 C43 H432 109.0 no
O44 C43 H432 110.0 no
H431 C43 H432 109.8 no
C43 O44 C45 110.6(2) yes
O44 C45 C46 108.7(2) yes
O44 C45 H451 110.2 no
C46 C45 H451 109.4 no
O44 C45 H452 109.2 no
C46 C45 H452 109.5 no
H451 C45 H452 109.7 no
C45 C46 O47 109.4(2) yes
C45 C46 H462 107.9 no
O47 C46 H462 110.2 no
C45 C46 H461 109.8 no
O47 C46 H461 109.1 no
H462 C46 H461 110.4 no
C46 O47 C48 112.3(2) yes
O47 C48 C49 109.5(2) yes
O47 C48 H482 110.1 no
C49 C48 H482 109.2 no
O47 C48 H481 108.4 no
C49 C48 H481 110.4 no
H482 C48 H481 109.2 no
C48 C49 O50 108.1(2) yes
C48 C49 H492 108.3 no
O50 C49 H492 110.2 no
C48 C49 H491 110.2 no
O50 C49 H491 111.6 no
H492 C49 H491 108.5 no
C49 O50 C51 112.3(2) yes
O50 C51 C52 108.8(2) yes
O50 C51 H512 109.2 no
C52 C51 H512 110.6 no
O50 C51 H511 110.0 no
C52 C51 H511 109.0 no
H512 C51 H511 109.3 no
C51 C52 O35 108.2(2) yes
C51 C52 H521 110.0 no
O35 C52 H521 109.1 no
C51 C52 H522 109.3 no
O35 C52 H522 111.5 no
H521 C52 H522 108.7 no
C54 C53 C58 121.1(3) yes
C54 C53 H531 120.0 no
C58 C53 H531 118.9 no
C53 C54 C55 117.9(3) yes
C53 C54 C59 122.1(3) yes
C55 C54 C59 120.0(3) yes
C54 C55 C56 120.7(3) yes
C54 C55 H551 120.0 no
C56 C55 H551 119.3 no
C55 C56 C57 120.7(3) yes
C55 C56 H561 120.1 no
C57 C56 H561 119.1 no
C56 C57 C58 119.3(3) yes
C56 C57 H571 120.2 no
C58 C57 H571 120.5 no
C53 C58 C57 120.2(3) yes
C53 C58 H581 120.7 no
C57 C58 H581 119.1 no
C54 C59 H592 113.3 no
C54 C59 H591 109.8 no
H592 C59 H591 109.5 no
C54 C59 H593 109.9 no
H592 C59 H593 107.8 no
H591 C59 H593 106.3 no

loop_
_geom_bond_atom_site_label_1
_geom_bond_atom_site_label_2
_geom_bond_distance
_geom_bond_publ_flag
Au1 Cl2 2.4054(6) yes
Au1 B3 2.026(3) yes
B3 N4 1.446(3) yes
B3 N19 1.453(3) yes
N4 C5 1.430(3) yes
N4 C17 1.401(3) yes
C5 C6 1.404(3) yes
C5 C10 1.408(4) yes
C6 C7 1.396(3) yes
C6 C14 1.525(3) yes
C7 C8 1.382(4) yes
C7 H71 0.945 no
C8 C9 1.379(4) yes
C8 H81 0.933 no
C9 C10 1.392(4) yes
C9 H91 0.949 no
C10 C11 1.517(4) yes
C11 C12 1.521(4) yes
C11 C13 1.529(5) yes
C11 H111 0.981 no
C12 H121 0.954 no
C12 H123 0.955 no
C12 H122 0.970 no
C13 H132 0.962 no
C13 H131 0.963 no
C13 H133 0.970 no
C14 C15 1.529(3) yes
C14 C16 1.521(4) yes
C14 H141 0.971 no
C15 H152 0.958 no
C15 H153 0.958 no
C15 H151 0.971 no
C16 H163 0.964 no
C16 H161 0.952 no
C16 H162 0.976 no
C17 C18 1.344(4) yes
C17 H171 0.945 no
C18 N19 1.402(3) yes
C18 H181 0.936 no
N19 C20 1.424(3) yes
C20 C21 1.404(4) yes
C20 C30 1.409(3) yes
C21 C22 1.519(4) yes
C21 C27 1.398(4) yes
C22 C24 1.531(6) yes
C22 C26 1.530(5) yes
C22 H221 0.950 no
C22 H222 0.950 no
C22 C23 1.527(5) yes
C22 C25 1.525(5) yes
C22 H221 0.950 no
C22 H222 0.950 no
C23 H233 0.961 no
C23 H231 0.963 no
C23 H232 0.956 no
C24 H241 0.960 no
C24 H243 0.963 no
C24 H242 0.966 no
C25 H252 0.963 no
C25 H251 0.966 no
C25 H253 0.957 no
C26 H263 0.964 no
C26 H261 0.964 no
C26 H262 0.959 no
C27 C28 1.379(4) yes
C27 H271 0.948 no
C28 C29 1.387(4) yes
C28 H281 0.925 no
C29 C30 1.397(3) yes
C29 H291 0.934 no
C30 C31 1.515(4) yes
C31 C32 1.528(4) yes
C31 C33 1.530(4) yes
C31 H311 0.974 no
C32 H321 0.970 no
C32 H322 0.970 no
C32 H323 0.960 no
C33 H332 0.961 no
C33 H333 0.964 no
C33 H331 0.966 no
O35 C36 1.426(3) yes
O35 C52 1.414(3) yes
C36 C37 1.500(5) yes
C36 H362 0.979 no
C36 H361 0.974 no
C37 O38 1.419(4) yes
C37 H372 0.970 no
C37 H371 0.968 no
O38 C39 1.420(3) yes
C39 C40 1.491(5) yes
C39 H391 0.974 no
C39 H392 0.976 no
C40 O41 1.416(3) yes
C40 H401 0.977 no
C40 H402 0.983 no
O41 C42 1.418(4) yes
C42 C43 1.492(4) yes
C42 H421 0.970 no
C42 H422 0.967 no
C43 O44 1.428(3) yes
C43 H431 0.961 no
C43 H432 0.974 no
O44 C45 1.426(3) yes
C45 C46 1.500(4) yes
C45 H451 0.966 no
C45 H452 0.972 no
C46 O47 1.417(3) yes
C46 H462 0.974 no
C46 H461 0.970 no
O47 C48 1.420(3) yes
C48 C49 1.493(5) yes
C48 H482 0.974 no
C48 H481 0.988 no
C49 O50 1.416(3) yes
C49 H492 0.963 no
C49 H491 0.983 no
O50 C51 1.412(3) yes
C51 C52 1.503(5) yes
C51 H512 0.984 no
C51 H511 0.961 no
C52 H521 0.982 no
C52 H522 0.978 no
C53 C54 1.395(5) yes
C53 C58 1.380(6) yes
C53 H531 0.928 no
C54 C55 1.385(4) yes
C54 C59 1.505(5) yes
C55 C56 1.385(5) yes
C55 H551 0.936 no
C56 C57 1.372(5) yes
C56 H561 0.943 no
C57 C58 1.380(5) yes
C57 H571 0.945 no
C58 H581 0.926 no
C59 H592 0.960 no
C59 H591 0.957 no
C59 H593 0.952 no

loop_
_geom_hbond_atom_site_label_D
_geom_hbond_atom_site_label_H
_geom_hbond_atom_site_label_A
_geom_hbond_angle_DHA
_geom_hbond_distance_DH
_geom_hbond_distance_HA
_geom_hbond_distance_DA
_geom_hbond_publ_flag
C22 H221 C18 131.54(8) 0.950 2.596 3.303(5) yes
